data_7249656
loop_
_publ_author_name
'Zhao, Yan'
'Zhou, Xing'
'Liu, Zheng-Yu'
'Wang, Jiajun'
'Ding, Bo'
'Liu, Gui-Xi'
'Yang, En-Cui'

_publ_section_title
;
 Tailoring the coordination microenvironment of Zn(II) in a
 light-responsive coordination polymer system for molecular sensing and
 photodegradation performance
;
_journal_name_full CrystEngComm
_journal_paper_doi 10.1039/D4CE00952E
_journal_year 2024
_chemical_formula_moiety 'C31 H23 Cd2 N9 O8'
_chemical_formula_sum 'C31 H24 Cd2 N9 O8'
_chemical_formula_weight 875.39
_space_group_crystal_system triclinic
_space_group_IT_number 2
_space_group_name_Hall '-P 1'
_space_group_name_H-M_alt 'P -1'
_atom_sites_solution_hydrogens mixed
_audit_creation_date 2017-06-12
_audit_creation_method
;
Olex2 1.2
(compiled 2015.09.30 svn.r3233 for OlexSys, GUI svn.r5103)
;
_audit_update_record
;
2021-01-04 deposited with the CCDC.	2024-12-02 downloaded from the CCDC.
;
_cell_angle_alpha 96.080(4)
_cell_angle_beta 94.163(4)
_cell_angle_gamma 97.240(3)
_cell_formula_units_Z 2
_cell_length_a 7.6589(3)
_cell_length_b 8.3363(3)
_cell_length_c 22.8520(13)
_cell_measurement_reflns_used 4676
_cell_measurement_temperature 146.55(16)
_cell_measurement_theta_max 29.4000
_cell_measurement_theta_min 4.0390
_cell_volume 1433.78(11)
_computing_cell_refinement 'CrysAlisPro 1.171.38.43f (Rigaku OD, 2015)'
_computing_data_collection 'CrysAlisPro 1.171.38.43f (Rigaku OD, 2015)'
_computing_data_reduction 'CrysAlisPro 1.171.38.43f (Rigaku OD, 2015)'
_computing_molecular_graphics 'Olex2 (Dolomanov et al., 2009)'
_computing_publication_material 'Olex2 (Dolomanov et al., 2009)'
_computing_structure_refinement 'ShelXL (Sheldrick, 2015)'
_computing_structure_solution 'ShelXT (Sheldrick, 2015)'
_diffrn_ambient_environment N~2~
_diffrn_ambient_temperature 146.55(16)
_diffrn_detector 'CCD plate'
_diffrn_detector_area_resol_mean 5.2740
_diffrn_detector_type AtlasS2
_diffrn_measured_fraction_theta_full 0.996
_diffrn_measured_fraction_theta_max 0.996
_diffrn_measurement_details
;
List of Runs (angles in degrees, time in seconds):

  # Type    Start    End  Width  t~exp~   \w     \q     \k     \f   Frames
#--------------------------------------------------------------------------
  1  \w    -12.00  84.00   1.00    1.22    --   10.93  38.00 -90.00   96
  2  \w      2.00  52.00   1.00    1.22    --   10.93 -99.00   0.00   50
  3  \w      3.00  29.00   1.00    1.22    --  -11.01 -99.00  30.00   26
  4  \w    -16.00  30.00   1.00    1.22    --  -11.01 -99.00   0.00   46
  5  \w    -68.00  29.00   1.00    1.22    --   10.93 -19.00  90.00   97
;
_diffrn_measurement_device 'four-circle diffractometer'
_diffrn_measurement_device_type 'SuperNova, Dual, Cu at zero, AtlasS2'
_diffrn_measurement_method '\w scans'
_diffrn_orient_matrix_type 'CrysAlisPro convention (1999,Acta A55,543-557)'
_diffrn_orient_matrix_UB_11 0.0075201000
_diffrn_orient_matrix_UB_12 0.0147353000
_diffrn_orient_matrix_UB_13 0.0312829000
_diffrn_orient_matrix_UB_21 -0.0487333000
_diffrn_orient_matrix_UB_22 0.0665624000
_diffrn_orient_matrix_UB_23 -0.0016161000
_diffrn_orient_matrix_UB_31 -0.0796898000
_diffrn_orient_matrix_UB_32 -0.0530059000
_diffrn_orient_matrix_UB_33 0.0007305000
_diffrn_radiation_monochromator mirror
_diffrn_radiation_probe x-ray
_diffrn_radiation_type MoK\a
_diffrn_radiation_wavelength 0.71073
_diffrn_reflns_av_R_equivalents 0.0340
_diffrn_reflns_av_unetI/netI 0.0544
_diffrn_reflns_Laue_measured_fraction_full 0.996
_diffrn_reflns_Laue_measured_fraction_max 0.996
_diffrn_reflns_limit_h_max 9
_diffrn_reflns_limit_h_min -9
_diffrn_reflns_limit_k_max 9
_diffrn_reflns_limit_k_min -9
_diffrn_reflns_limit_l_max 27
_diffrn_reflns_limit_l_min -27
_diffrn_reflns_number 10479
_diffrn_reflns_point_group_measured_fraction_full 0.996
_diffrn_reflns_point_group_measured_fraction_max 0.996
_diffrn_reflns_theta_full 25.008
_diffrn_reflns_theta_max 25.008
_diffrn_reflns_theta_min 3.366
_diffrn_source 'micro-focus sealed X-ray tube'
_diffrn_source_type 'SuperNova (Mo) X-ray Source'
_exptl_absorpt_coefficient_mu 1.558
_exptl_absorpt_correction_T_max 1.00000
_exptl_absorpt_correction_T_min 0.94856
_exptl_absorpt_correction_type multi-scan
_exptl_absorpt_process_details
;
CrysAlisPro 1.171.38.43f (Rigaku Oxford Diffraction, 2015)
Empirical absorption correction using spherical harmonics,
 implemented in SCALE3 ABSPACK scaling algorithm.
;
_exptl_crystal_colour brown
_exptl_crystal_colour_primary brown
_exptl_crystal_density_diffrn 2.028
_exptl_crystal_description block
_exptl_crystal_F_000 866
_exptl_crystal_size_max 0.25
_exptl_crystal_size_mid 0.24
_exptl_crystal_size_min 0.22
_refine_diff_density_max 0.642
_refine_diff_density_min -0.544
_refine_diff_density_rms 0.111
_refine_ls_extinction_method none
_refine_ls_goodness_of_fit_ref 1.031
_refine_ls_hydrogen_treatment mixed
_refine_ls_matrix_type full
_refine_ls_number_parameters 463
_refine_ls_number_reflns 5026
_refine_ls_number_restraints 6
_refine_ls_restrained_S_all 1.031
_refine_ls_R_factor_all 0.0410
_refine_ls_R_factor_gt 0.0323
_refine_ls_shift/su_max 0.001
_refine_ls_shift/su_mean 0.000
_refine_ls_structure_factor_coef Fsqd
_refine_ls_weighting_details 'w=1/[\s^2^(Fo^2^)+(0.0247P)^2^+0.1915P] where P=(Fo^2^+2Fc^2^)/3'
_refine_ls_weighting_scheme calc
_refine_ls_wR_factor_gt 0.0634
_refine_ls_wR_factor_ref 0.0690
_reflns_Friedel_coverage 0.000
_reflns_number_gt 4206
_reflns_number_total 5026
_reflns_threshold_expression 'I > 2\s(I)'
_cod_data_source_file d4ce00952e2.cif
_cod_data_source_block a170612a
_cod_original_cell_volume 1433.77(12)
_cod_database_code 7249656
_shelx_space_group_comment
;
The symmetry employed for this shelxl refinement is uniquely defined
by the following loop, which should always be used as a source of
symmetry information in preference to the above space-group names.
They are only intended as comments.
;
_reflns_odcompleteness_completeness 99.74
_reflns_odcompleteness_iscentric 1
_reflns_odcompleteness_theta 26.32
_olex2_refinement_description
;
1. Fixed Uiso
 At 1.2 times of:
  All C(H) groups, All C(H,H) groups
 At 1.5 times of:
  All C(H,H,H) groups, All O(H) groups
2. Restrained distances
 O16-H16
 0.85 with sigma of 0.01
 O17-H17A = O17-H17B
 0.85 with sigma of 0.01
 H17A-H17B
 1.37 with sigma of 0.01
 C30-H16
 1.882999 with sigma of 0.02
 Cd1-H16
 2.871438 with sigma of 0.02
3.a Secondary CH2 refined with riding coordinates:
 C30(H30A,H30B)
3.b Aromatic/amide H refined with riding coordinates:
 C3(H3), C4(H4), C6(H6), C7(H7), C9(H9), C12(H12), C14(H14), C15(H15),
 C16(H16A), C18(H18), C19(H19), C20(H20), C23(H23), C25(H25), C27(H27)
3.c Idealised Me refined as rotating group:
 C31(H31A,H31B,H31C)
;
_shelx_shelxl_version_number 2014/7
_olex2_date_sample_data_collection 2017-06-12
_olex2_submission_special_instructions 'No special instructions were received'
_oxdiff_exptl_absorpt_empirical_details
;
Empirical correction (ABSPACK) includes:
- Absorption correction using spherical harmonics
- Frame scaling
;
_oxdiff_exptl_absorpt_empirical_full_max 1.121
_oxdiff_exptl_absorpt_empirical_full_min 0.876

loop_
_space_group_symop_operation_xyz
'x, y, z'
'-x, -y, -z'

loop_
_atom_site_label
_atom_site_type_symbol
_atom_site_fract_x
_atom_site_fract_y
_atom_site_fract_z
_atom_site_U_iso_or_equiv
_atom_site_adp_type
_atom_site_occupancy
_atom_site_site_symmetry_order
_atom_site_calc_flag
_atom_site_refinement_flags_posn
_atom_site_refinement_flags_adp
_atom_site_refinement_flags_occupancy
_atom_site_disorder_assembly
_atom_site_disorder_group
Cd1 Cd 0.44711(4) 0.70665(3) 0.23219(2) 0.01492(9) Uani 1 1 d D . . . .
Cd2 Cd -0.28830(3) 1.42385(3) -0.02807(2) 0.01239(9) Uani 1 1 d . . . . .
O10 O 0.2726(3) 0.6721(3) 0.12671(12) 0.0160(6) Uani 1 1 d . . . . .
O11 O 0.3027(3) 0.8946(3) 0.19047(12) 0.0198(6) Uani 1 1 d . . . . .
O12 O 0.1842(3) 1.3436(3) 0.05931(12) 0.0149(6) Uani 1 1 d . . . . .
O13 O -0.1036(4) 1.3535(3) 0.03895(12) 0.0201(6) Uani 1 1 d . . . . .
O14 O -0.5117(3) 0.8160(3) 0.03103(13) 0.0226(7) Uani 1 1 d . . . . .
O15 O -0.3934(3) 0.5962(3) 0.04823(11) 0.0149(6) Uani 1 1 d . . . . .
O16 O 0.1868(4) 0.5629(3) 0.25314(14) 0.0280(8) Uani 1 1 d D . . . .
H16 H 0.116(3) 0.610(3) 0.2746(15) 0.042 Uiso 1 1 d DR . . . .
O17 O 0.6978(4) 0.8188(3) 0.19767(13) 0.0190(6) Uani 1 1 d D . . . .
H17A H 0.788(3) 0.824(4) 0.2217(13) 0.013(11) Uiso 1 1 d D . . . .
H17B H 0.684(5) 0.913(2) 0.1902(18) 0.043(15) Uiso 1 1 d D . . . .
N1 N 0.9922(4) 0.2513(4) 0.67550(15) 0.0180(8) Uani 1 1 d . . . . .
N2 N 1.0665(4) 0.1385(4) 0.70366(15) 0.0209(8) Uani 1 1 d . . . . .
N3 N 1.0993(4) 0.0209(4) 0.66421(16) 0.0219(8) Uani 1 1 d . . . . .
N4 N 1.0469(5) 0.0522(4) 0.61003(15) 0.0217(8) Uani 1 1 d . . . . .
N5 N 0.5744(4) 0.6103(3) 0.31789(14) 0.0127(7) Uani 1 1 d . . . . .
N6 N 0.4343(4) 0.8884(4) 0.32196(14) 0.0149(7) Uani 1 1 d . . . . .
N7 N 0.4263(4) 1.0897(4) 0.42667(16) 0.0232(8) Uani 1 1 d . . . . .
N8 N 0.5466(4) 0.4514(4) 0.20818(14) 0.0148(7) Uani 1 1 d . . . . .
N9 N 0.6476(4) 0.1450(4) 0.18489(15) 0.0189(8) Uani 1 1 d . . . . .
C1 C 0.9802(5) 0.1941(4) 0.61826(18) 0.0166(9) Uani 1 1 d . . . . .
C2 C 0.9088(5) 0.2726(4) 0.56877(17) 0.0156(9) Uani 1 1 d . . . . .
C3 C 0.8128(5) 0.4028(4) 0.57674(18) 0.0175(9) Uani 1 1 d . . . . .
H3 H 0.7935 0.4447 0.6147 0.021 Uiso 1 1 calc R . . . .
C4 C 0.7452(5) 0.4713(5) 0.52850(18) 0.0181(9) Uani 1 1 d . . . . .
H4 H 0.6801 0.5576 0.5347 0.022 Uiso 1 1 calc R . . . .
C5 C 0.7734(5) 0.4129(4) 0.47107(17) 0.0154(9) Uani 1 1 d . . . . .
C6 C 0.8720(5) 0.2832(4) 0.46357(19) 0.0194(9) Uani 1 1 d . . . . .
H6 H 0.8933 0.2423 0.4257 0.023 Uiso 1 1 calc R . . . .
C7 C 0.9382(5) 0.2148(5) 0.51136(18) 0.0199(9) Uani 1 1 d . . . . .
H7 H 1.0035 0.1286 0.5052 0.024 Uiso 1 1 calc R . . . .
C8 C 0.7035(5) 0.4819(4) 0.41826(17) 0.0153(9) Uani 1 1 d . . . . .
C9 C 0.6472(5) 0.6355(4) 0.42229(17) 0.0155(9) Uani 1 1 d . . . . .
H9 H 0.6533 0.6980 0.4588 0.019 Uiso 1 1 calc R . . . .
C10 C 0.5819(5) 0.6946(4) 0.37141(17) 0.0145(9) Uani 1 1 d . . . . .
C11 C 0.6279(5) 0.4618(4) 0.31311(18) 0.0155(9) Uani 1 1 d . . . . .
C12 C 0.6916(5) 0.3961(5) 0.36228(17) 0.0161(9) Uani 1 1 d . . . . .
H12 H 0.7268 0.2930 0.3577 0.019 Uiso 1 1 calc R . . . .
C13 C 0.5077(5) 0.8527(4) 0.37288(17) 0.0139(9) Uani 1 1 d . . . . .
C14 C 0.5057(5) 0.9570(5) 0.42431(19) 0.0217(10) Uani 1 1 d . . . . .
H14 H 0.5630 0.9325 0.4589 0.026 Uiso 1 1 calc R . . . .
C15 C 0.3488(5) 1.1189(5) 0.37553(19) 0.0204(10) Uani 1 1 d . . . . .
H15 H 0.2877 1.2084 0.3752 0.024 Uiso 1 1 calc R . . . .
C16 C 0.3550(5) 1.0226(4) 0.32323(18) 0.0181(9) Uani 1 1 d . . . . .
H16A H 0.3036 1.0511 0.2884 0.022 Uiso 1 1 calc R . . . .
C17 C 0.6125(5) 0.3755(4) 0.25219(17) 0.0132(9) Uani 1 1 d . . . . .
C18 C 0.6615(5) 0.2221(4) 0.23928(18) 0.0164(9) Uani 1 1 d . . . . .
H18 H 0.7062 0.1707 0.2702 0.020 Uiso 1 1 calc R . . . .
C19 C 0.5830(5) 0.2227(5) 0.14186(18) 0.0176(9) Uani 1 1 d . . . . .
H19 H 0.5705 0.1725 0.1032 0.021 Uiso 1 1 calc R . . . .
C20 C 0.5344(5) 0.3758(5) 0.15340(18) 0.0203(9) Uani 1 1 d . . . . .
H20 H 0.4922 0.4275 0.1222 0.024 Uiso 1 1 calc R . . . .
C21 C 0.2323(5) 0.8117(4) 0.14388(17) 0.0128(9) Uani 1 1 d . . . . .
C22 C 0.0932(5) 0.8796(4) 0.10866(17) 0.0122(8) Uani 1 1 d . . . . .
C23 C 0.1176(5) 1.0419(4) 0.09816(16) 0.0119(8) Uani 1 1 d . . . . .
H23 H 0.2239 1.1066 0.1114 0.014 Uiso 1 1 calc R . . . .
C24 C -0.0136(5) 1.1080(4) 0.06838(17) 0.0107(8) Uani 1 1 d . . . . .
C25 C -0.1770(5) 1.0135(4) 0.05011(16) 0.0104(8) Uani 1 1 d . . . . .
H25 H -0.2669 1.0583 0.0308 0.013 Uiso 1 1 calc R . . . .
C26 C -0.2029(5) 0.8507(4) 0.06136(16) 0.0105(8) Uani 1 1 d . . . . .
C27 C -0.0675(5) 0.7836(4) 0.08895(16) 0.0115(8) Uani 1 1 d . . . . .
H27 H -0.0834 0.6739 0.0944 0.014 Uiso 1 1 calc R . . . .
C28 C 0.0229(5) 1.2826(4) 0.05380(16) 0.0118(8) Uani 1 1 d . . . . .
C29 C -0.3802(5) 0.7498(4) 0.04509(16) 0.0123(8) Uani 1 1 d . . . . .
C30 C 0.0821(6) 0.4343(5) 0.2159(2) 0.0365(12) Uani 1 1 d D . . . .
H30A H 0.1213 0.4304 0.1764 0.044 Uiso 1 1 calc R . . . .
H30B H -0.0403 0.4538 0.2135 0.044 Uiso 1 1 calc R . . . .
C31 C 0.0965(7) 0.2701(6) 0.2399(3) 0.0516(15) Uani 1 1 d . . . . .
H31A H 0.0243 0.1845 0.2144 0.077 Uiso 1 1 calc GR . . . .
H31B H 0.0568 0.2738 0.2789 0.077 Uiso 1 1 calc GR . . . .
H31C H 0.2173 0.2498 0.2415 0.077 Uiso 1 1 calc GR . . . .

loop_
_atom_site_aniso_label
_atom_site_aniso_U_11
_atom_site_aniso_U_22
_atom_site_aniso_U_33
_atom_site_aniso_U_23
_atom_site_aniso_U_13
_atom_site_aniso_U_12
Cd1 0.01757(16) 0.01446(16) 0.01336(17) 0.00283(12) -0.00398(12) 0.00668(11)
Cd2 0.01102(15) 0.01066(15) 0.01523(17) 0.00381(12) -0.00231(12) 0.00047(11)
O10 0.0190(15) 0.0131(14) 0.0162(16) 0.0013(12) -0.0034(12) 0.0062(11)
O11 0.0240(15) 0.0157(14) 0.0185(17) 0.0008(13) -0.0112(13) 0.0058(11)
O12 0.0127(14) 0.0140(13) 0.0170(16) 0.0054(11) -0.0018(12) -0.0037(11)
O13 0.0248(16) 0.0127(14) 0.0238(17) 0.0066(12) -0.0070(13) 0.0071(12)
O14 0.0098(14) 0.0225(15) 0.0351(19) 0.0102(14) -0.0058(13) -0.0004(12)
O15 0.0167(14) 0.0110(13) 0.0163(15) 0.0030(11) 0.0000(12) -0.0014(10)
O16 0.0231(16) 0.0274(16) 0.0316(19) -0.0065(14) 0.0081(15) 0.0003(13)
O17 0.0178(16) 0.0203(16) 0.0194(18) 0.0038(13) -0.0020(14) 0.0061(12)
N1 0.0184(18) 0.0237(18) 0.0138(19) 0.0067(15) -0.0019(15) 0.0083(14)
N2 0.0244(19) 0.0222(18) 0.016(2) 0.0046(16) -0.0053(16) 0.0069(15)
N3 0.024(2) 0.0240(19) 0.020(2) 0.0103(16) -0.0003(16) 0.0063(15)
N4 0.031(2) 0.0203(18) 0.016(2) 0.0076(16) 0.0017(16) 0.0087(15)
N5 0.0138(16) 0.0129(16) 0.0108(18) 0.0016(14) -0.0043(14) 0.0026(13)
N6 0.0165(17) 0.0169(17) 0.0113(19) 0.0008(14) -0.0033(14) 0.0051(14)
N7 0.026(2) 0.0201(18) 0.024(2) -0.0012(16) -0.0033(17) 0.0116(15)
N8 0.0157(17) 0.0159(16) 0.0140(19) 0.0058(15) -0.0002(14) 0.0043(13)
N9 0.0195(18) 0.0188(17) 0.019(2) 0.0036(16) 0.0012(16) 0.0039(14)
C1 0.014(2) 0.017(2) 0.019(2) 0.0035(18) -0.0002(18) 0.0009(16)
C2 0.016(2) 0.017(2) 0.014(2) 0.0072(17) -0.0006(17) 0.0001(16)
C3 0.017(2) 0.020(2) 0.016(2) 0.0036(18) 0.0005(18) 0.0044(17)
C4 0.021(2) 0.017(2) 0.019(2) 0.0049(18) -0.0007(18) 0.0090(17)
C5 0.016(2) 0.016(2) 0.015(2) 0.0045(17) -0.0029(17) 0.0035(16)
C6 0.025(2) 0.015(2) 0.018(2) 0.0014(18) -0.0010(19) 0.0049(17)
C7 0.021(2) 0.021(2) 0.019(2) 0.0068(19) -0.0037(19) 0.0080(17)
C8 0.014(2) 0.018(2) 0.015(2) 0.0064(17) -0.0011(17) 0.0018(16)
C9 0.015(2) 0.019(2) 0.011(2) -0.0001(17) -0.0017(17) -0.0011(16)
C10 0.013(2) 0.0150(19) 0.016(2) 0.0028(17) 0.0012(17) 0.0037(15)
C11 0.014(2) 0.014(2) 0.018(2) 0.0020(17) -0.0007(18) 0.0021(16)
C12 0.017(2) 0.016(2) 0.017(2) 0.0067(17) -0.0019(18) 0.0063(16)
C13 0.0102(19) 0.017(2) 0.016(2) 0.0056(17) -0.0006(17) 0.0042(15)
C14 0.024(2) 0.025(2) 0.017(2) 0.0038(19) -0.0028(19) 0.0046(18)
C15 0.017(2) 0.016(2) 0.029(3) 0.0039(19) -0.0017(19) 0.0067(16)
C16 0.020(2) 0.020(2) 0.015(2) 0.0042(18) -0.0032(18) 0.0072(17)
C17 0.013(2) 0.0113(19) 0.016(2) 0.0067(17) 0.0016(17) 0.0015(15)
C18 0.020(2) 0.019(2) 0.013(2) 0.0072(17) -0.0018(17) 0.0063(16)
C19 0.018(2) 0.022(2) 0.014(2) 0.0004(18) 0.0015(18) 0.0052(17)
C20 0.022(2) 0.022(2) 0.017(2) 0.0026(18) -0.0017(19) 0.0044(17)
C21 0.0117(19) 0.011(2) 0.014(2) 0.0024(17) -0.0009(17) -0.0039(15)
C22 0.0124(19) 0.0119(19) 0.012(2) 0.0012(16) -0.0023(16) 0.0016(15)
C23 0.0111(19) 0.0131(19) 0.010(2) -0.0028(16) -0.0010(16) -0.0020(15)
C24 0.0125(19) 0.0096(18) 0.011(2) 0.0013(16) 0.0029(16) 0.0022(15)
C25 0.0104(19) 0.0160(19) 0.006(2) 0.0012(16) 0.0010(16) 0.0060(15)
C26 0.0134(19) 0.0084(18) 0.010(2) 0.0014(15) 0.0029(16) 0.0011(15)
C27 0.015(2) 0.0064(17) 0.013(2) 0.0021(16) 0.0006(17) 0.0024(15)
C28 0.023(2) 0.0097(18) 0.003(2) 0.0013(15) -0.0008(17) 0.0041(16)
C29 0.0092(19) 0.020(2) 0.007(2) 0.0029(16) -0.0004(16) 0.0008(16)
C30 0.035(3) 0.036(3) 0.039(3) 0.009(2) 0.005(2) 0.001(2)
C31 0.037(3) 0.061(4) 0.059(4) 0.012(3) 0.008(3) 0.010(3)

loop_
_atom_type_symbol
_atom_type_description
_atom_type_scat_dispersion_real
_atom_type_scat_dispersion_imag
_atom_type_scat_source
C C 0.0033 0.0016 'International Tables Vol C Tables 4.2.6.8 and 6.1.1.4'
H H 0.0000 0.0000 'International Tables Vol C Tables 4.2.6.8 and 6.1.1.4'
Cd Cd -0.8075 1.2024 'International Tables Vol C Tables 4.2.6.8 and 6.1.1.4'
N N 0.0061 0.0033 'International Tables Vol C Tables 4.2.6.8 and 6.1.1.4'
O O 0.0106 0.0060 'International Tables Vol C Tables 4.2.6.8 and 6.1.1.4'

loop_
_geom_angle_atom_site_label_1
_geom_angle_atom_site_label_2
_geom_angle_atom_site_label_3
_geom_angle
_geom_angle_site_symmetry_1
_geom_angle_site_symmetry_3
_geom_angle_publ_flag
O11 Cd1 O10 52.81(8) . . ?
O11 Cd1 O16 92.21(10) . . ?
O11 Cd1 N5 149.72(10) . . ?
O11 Cd1 N6 82.47(10) . . ?
O11 Cd1 N8 141.27(10) . . ?
O16 Cd1 O10 80.65(10) . . ?
O16 Cd1 N5 85.41(11) . . ?
O16 Cd1 N6 87.83(10) . . ?
O16 Cd1 N8 87.07(10) . . ?
O17 Cd1 O10 92.23(9) . . ?
O17 Cd1 O11 88.43(10) . . ?
O17 Cd1 O16 170.47(10) . . ?
O17 Cd1 N5 98.78(11) . . ?
O17 Cd1 N6 101.67(10) . . ?
O17 Cd1 N8 86.49(10) . . ?
N5 Cd1 O10 154.44(9) . . ?
N5 Cd1 N6 67.29(11) . . ?
N6 Cd1 O10 132.85(10) . . ?
N8 Cd1 O10 89.03(10) . . ?
N8 Cd1 N5 68.86(11) . . ?
N8 Cd1 N6 136.12(11) . . ?
O10 Cd2 O14 82.54(9) 2_575 2_475 ?
O10 Cd2 O15 88.35(9) 2_575 2_475 ?
O10 Cd2 O15 152.49(10) 2_575 1_565 ?
O10 Cd2 C29 83.65(9) 2_575 2_475 ?
O12 Cd2 O10 81.70(9) 2_585 2_575 ?
O12 Cd2 O14 154.31(10) 2_585 2_475 ?
O12 Cd2 O15 83.93(8) 2_585 1_565 ?
O12 Cd2 O15 104.49(9) 2_585 2_475 ?
O12 Cd2 C29 130.40(11) 2_585 2_475 ?
O13 Cd2 O10 118.86(10) . 2_575 ?
O13 Cd2 O12 111.39(9) . 2_585 ?
O13 Cd2 O14 93.99(10) . 2_475 ?
O13 Cd2 O15 88.24(10) . 1_565 ?
O13 Cd2 O15 137.11(9) . 2_475 ?
O13 Cd2 C29 117.19(10) . 2_475 ?
O14 Cd2 O15 54.84(9) 2_475 2_475 ?
O14 Cd2 O15 101.42(8) 2_475 1_565 ?
O14 Cd2 C29 26.99(10) 2_475 2_475 ?
O15 Cd2 O15 72.72(10) 1_565 2_475 ?
O15 Cd2 C29 88.04(10) 1_565 2_475 ?
O15 Cd2 C29 27.89(10) 2_475 2_475 ?
Cd2 O10 Cd1 142.94(11) 2_575 . ?
C21 O10 Cd1 83.3(2) . . ?
C21 O10 Cd2 123.8(2) . 2_575 ?
C21 O11 Cd1 100.5(2) . . ?
C28 O12 Cd2 124.7(2) . 2_585 ?
C28 O13 Cd2 151.6(3) . . ?
C29 O14 Cd2 94.1(2) . 2_475 ?
Cd2 O15 Cd2 107.28(10) 1_545 2_475 ?
C29 O15 Cd2 89.6(2) . 2_475 ?
C29 O15 Cd2 119.3(2) . 1_545 ?
Cd1 O16 H16 119.9(15) . . ?
C30 O16 Cd1 126.4(2) . . ?
C30 O16 H16 107.0(15) . . ?
Cd1 O17 H17A 113(2) . . ?
Cd1 O17 H17B 108(3) . . ?
H17A O17 H17B 109.1(17) . . ?
C1 N1 N2 104.8(3) . . ?
N3 N2 N1 109.2(3) . . ?
N2 N3 N4 109.7(3) . . ?
N3 N4 C1 105.0(3) . . ?
C10 N5 Cd1 121.6(2) . . ?
C10 N5 C11 119.0(3) . . ?
C11 N5 Cd1 119.2(3) . . ?
C13 N6 Cd1 119.0(2) . . ?
C13 N6 C16 117.7(3) . . ?
C16 N6 Cd1 123.3(3) . . ?
C14 N7 C15 115.3(3) . . ?
C17 N8 Cd1 118.6(2) . . ?
C20 N8 Cd1 123.4(3) . . ?
C20 N8 C17 117.9(3) . . ?
C18 N9 C19 116.6(3) . . ?
N1 C1 N4 111.3(4) . . ?
N1 C1 C2 126.4(4) . . ?
N4 C1 C2 122.3(4) . . ?
C3 C2 C1 122.8(4) . . ?
C3 C2 C7 118.3(4) . . ?
C7 C2 C1 119.0(4) . . ?
C2 C3 H3 119.7 . . ?
C2 C3 C4 120.7(4) . . ?
C4 C3 H3 119.7 . . ?
C3 C4 H4 119.4 . . ?
C3 C4 C5 121.1(4) . . ?
C5 C4 H4 119.4 . . ?
C4 C5 C6 117.7(4) . . ?
C4 C5 C8 123.0(4) . . ?
C6 C5 C8 119.3(3) . . ?
C5 C6 H6 119.4 . . ?
C7 C6 C5 121.2(4) . . ?
C7 C6 H6 119.4 . . ?
C2 C7 H7 119.5 . . ?
C6 C7 C2 121.0(4) . . ?
C6 C7 H7 119.5 . . ?
C9 C8 C5 121.9(3) . . ?
C12 C8 C5 121.2(3) . . ?
C12 C8 C9 116.9(4) . . ?
C8 C9 H9 120.1 . . ?
C10 C9 C8 119.7(4) . . ?
C10 C9 H9 120.1 . . ?
N5 C10 C9 122.1(3) . . ?
N5 C10 C13 115.2(4) . . ?
C9 C10 C13 122.7(3) . . ?
N5 C11 C12 121.3(4) . . ?
N5 C11 C17 115.5(4) . . ?
C12 C11 C17 123.2(3) . . ?
C8 C12 H12 119.5 . . ?
C11 C12 C8 120.9(4) . . ?
C11 C12 H12 119.5 . . ?
N6 C13 C10 116.8(3) . . ?
N6 C13 C14 119.9(4) . . ?
C14 C13 C10 123.3(4) . . ?
N7 C14 C13 123.4(4) . . ?
N7 C14 H14 118.3 . . ?
C13 C14 H14 118.3 . . ?
N7 C15 H15 118.5 . . ?
N7 C15 C16 123.0(4) . . ?
C16 C15 H15 118.5 . . ?
N6 C16 C15 120.7(4) . . ?
N6 C16 H16A 119.7 . . ?
C15 C16 H16A 119.7 . . ?
N8 C17 C11 117.6(3) . . ?
N8 C17 C18 119.3(4) . . ?
C18 C17 C11 123.1(4) . . ?
N9 C18 C17 123.1(4) . . ?
N9 C18 H18 118.5 . . ?
C17 C18 H18 118.5 . . ?
N9 C19 H19 119.3 . . ?
N9 C19 C20 121.5(4) . . ?
C20 C19 H19 119.3 . . ?
N8 C20 C19 121.5(4) . . ?
N8 C20 H20 119.2 . . ?
C19 C20 H20 119.2 . . ?
O10 C21 C22 119.6(3) . . ?
O11 C21 O10 122.4(4) . . ?
O11 C21 C22 118.0(3) . . ?
C23 C22 C21 120.4(3) . . ?
C23 C22 C27 119.2(4) . . ?
C27 C22 C21 120.4(3) . . ?
C22 C23 H23 119.6 . . ?
C24 C23 C22 120.9(3) . . ?
C24 C23 H23 119.6 . . ?
C23 C24 C25 120.1(3) . . ?
C23 C24 C28 119.3(3) . . ?
C25 C24 C28 120.5(4) . . ?
C24 C25 H25 120.4 . . ?
C26 C25 C24 119.1(4) . . ?
C26 C25 H25 120.4 . . ?
C25 C26 C29 120.0(4) . . ?
C27 C26 C25 120.2(3) . . ?
C27 C26 C29 119.8(3) . . ?
C22 C27 H27 119.8 . . ?
C26 C27 C22 120.4(3) . . ?
C26 C27 H27 119.8 . . ?
O12 C28 C24 115.3(3) . . ?
O13 C28 O12 125.7(3) . . ?
O13 C28 C24 119.0(3) . . ?
O14 C29 Cd2 58.93(18) . 2_475 ?
O14 C29 O15 121.2(3) . . ?
O14 C29 C26 120.2(3) . . ?
O15 C29 Cd2 62.47(18) . 2_475 ?
O15 C29 C26 118.5(3) . . ?
C26 C29 Cd2 173.6(2) . 2_475 ?
O16 C30 H30A 109.5 . . ?
O16 C30 H30B 109.5 . . ?
O16 C30 C31 110.5(4) . . ?
H30A C30 H30B 108.1 . . ?
C31 C30 H30A 109.5 . . ?
C31 C30 H30B 109.5 . . ?
C30 C31 H31A 109.5 . . ?
C30 C31 H31B 109.5 . . ?
C30 C31 H31C 109.5 . . ?
H31A C31 H31B 109.5 . . ?
H31A C31 H31C 109.5 . . ?
H31B C31 H31C 109.5 . . ?

loop_
_geom_bond_atom_site_label_1
_geom_bond_atom_site_label_2
_geom_bond_distance
_geom_bond_site_symmetry_2
_geom_bond_publ_flag
Cd1 O10 2.639(3) . ?
Cd1 O11 2.278(3) . ?
Cd1 O16 2.302(2) . ?
Cd1 O17 2.260(3) . ?
Cd1 N5 2.384(3) . ?
Cd1 N6 2.433(3) . ?
Cd1 N8 2.373(3) . ?
Cd2 O10 2.327(3) 2_575 ?
Cd2 O12 2.212(2) 2_585 ?
Cd2 O13 2.185(3) . ?
Cd2 O14 2.352(2) 2_475 ?
Cd2 O15 2.429(3) 2_475 ?
Cd2 O15 2.391(2) 1_565 ?
Cd2 C29 2.739(3) 2_475 ?
O10 Cd2 2.328(3) 2_575 ?
O10 C21 1.271(4) . ?
O11 C21 1.253(4) . ?
O12 Cd2 2.212(2) 2_585 ?
O12 C28 1.267(4) . ?
O13 C28 1.242(5) . ?
O14 Cd2 2.352(2) 2_475 ?
O14 C29 1.247(5) . ?
O15 Cd2 2.391(2) 1_545 ?
O15 Cd2 2.429(3) 2_475 ?
O15 C29 1.282(4) . ?
O16 H16 0.860(9) . ?
O16 C30 1.417(5) . ?
O17 H17A 0.845(10) . ?
O17 H17B 0.841(10) . ?
N1 N2 1.354(5) . ?
N1 C1 1.337(5) . ?
N2 N3 1.321(4) . ?
N3 N4 1.336(5) . ?
N4 C1 1.348(5) . ?
N5 C10 1.338(5) . ?
N5 C11 1.349(5) . ?
N6 C13 1.333(5) . ?
N6 C16 1.338(5) . ?
N7 C14 1.326(5) . ?
N7 C15 1.332(6) . ?
N8 C17 1.344(5) . ?
N8 C20 1.332(5) . ?
N9 C18 1.328(5) . ?
N9 C19 1.333(5) . ?
C1 C2 1.471(6) . ?
C2 C3 1.389(5) . ?
C2 C7 1.393(5) . ?
C3 H3 0.9300 . ?
C3 C4 1.391(6) . ?
C4 H4 0.9300 . ?
C4 C5 1.392(5) . ?
C5 C6 1.398(5) . ?
C5 C8 1.484(6) . ?
C6 H6 0.9300 . ?
C6 C7 1.378(6) . ?
C7 H7 0.9300 . ?
C8 C9 1.398(5) . ?
C8 C12 1.389(5) . ?
C9 H9 0.9300 . ?
C9 C10 1.394(6) . ?
C10 C13 1.498(5) . ?
C11 C12 1.385(6) . ?
C11 C17 1.487(5) . ?
C12 H12 0.9300 . ?
C13 C14 1.388(5) . ?
C14 H14 0.9300 . ?
C15 H15 0.9300 . ?
C15 C16 1.375(5) . ?
C16 H16A 0.9300 . ?
C17 C18 1.386(5) . ?
C18 H18 0.9300 . ?
C19 H19 0.9300 . ?
C19 C20 1.378(5) . ?
C20 H20 0.9300 . ?
C21 C22 1.493(6) . ?
C22 C23 1.391(5) . ?
C22 C27 1.397(5) . ?
C23 H23 0.9300 . ?
C23 C24 1.377(5) . ?
C24 C25 1.403(5) . ?
C24 C28 1.523(5) . ?
C25 H25 0.9300 . ?
C25 C26 1.400(5) . ?
C26 C27 1.383(5) . ?
C26 C29 1.504(5) . ?
C27 H27 0.9300 . ?
C29 Cd2 2.739(3) 2_475 ?
C30 H30A 0.9700 . ?
C30 H30B 0.9700 . ?
C30 C31 1.541(7) . ?
C31 H31A 0.9600 . ?
C31 H31B 0.9600 . ?
C31 H31C 0.9600 . ?

loop_
_geom_torsion_atom_site_label_1
_geom_torsion_atom_site_label_2
_geom_torsion_atom_site_label_3
_geom_torsion_atom_site_label_4
_geom_torsion
_geom_torsion_site_symmetry_1
_geom_torsion_site_symmetry_2
_geom_torsion_site_symmetry_3
_geom_torsion_site_symmetry_4
_geom_torsion_publ_flag
Cd1 O10 C21 O11 9.3(3) . . . . ?
Cd1 O10 C21 C22 -169.1(3) . . . . ?
Cd1 O11 C21 O10 -10.9(3) . . . . ?
Cd1 O11 C21 C22 167.6(2) . . . . ?
Cd1 O16 C30 C31 108.1(4) . . . . ?
Cd1 N5 C10 C9 176.4(3) . . . . ?
Cd1 N5 C10 C13 -0.9(4) . . . . ?
Cd1 N5 C11 C12 -175.6(3) . . . . ?
Cd1 N5 C11 C17 4.0(4) . . . . ?
Cd1 N6 C13 C10 -4.3(4) . . . . ?
Cd1 N6 C13 C14 178.4(2) . . . . ?
Cd1 N6 C16 C15 178.6(2) . . . . ?
Cd1 N8 C17 C11 -3.4(4) . . . . ?
Cd1 N8 C17 C18 176.2(2) . . . . ?
Cd1 N8 C20 C19 -175.6(3) . . . . ?
Cd2 O10 C21 O11 -143.4(3) 2_575 . . . ?
Cd2 O10 C21 C22 38.2(4) 2_575 . . . ?
Cd2 O12 C28 O13 -12.1(5) 2_585 . . . ?
Cd2 O12 C28 C24 169.3(2) 2_585 . . . ?
Cd2 O13 C28 O12 89.7(6) . . . . ?
Cd2 O13 C28 C24 -91.7(5) . . . . ?
Cd2 O14 C29 O15 4.7(4) 2_475 . . . ?
Cd2 O14 C29 C26 -172.6(3) 2_475 . . . ?
Cd2 O15 C29 Cd2 109.7(2) 1_545 . . 2_475 ?
Cd2 O15 C29 O14 -4.6(4) 2_475 . . . ?
Cd2 O15 C29 O14 105.1(3) 1_545 . . . ?
Cd2 O15 C29 C26 172.8(3) 2_475 . . . ?
Cd2 O15 C29 C26 -77.5(4) 1_545 . . . ?
O10 C21 C22 C23 -137.0(3) . . . . ?
O10 C21 C22 C27 47.0(5) . . . . ?
O11 C21 C22 C23 44.6(5) . . . . ?
O11 C21 C22 C27 -131.5(3) . . . . ?
N1 N2 N3 N4 -0.5(4) . . . . ?
N1 C1 C2 C3 -12.9(6) . . . . ?
N1 C1 C2 C7 167.0(3) . . . . ?
N2 N1 C1 N4 -1.1(4) . . . . ?
N2 N1 C1 C2 -179.7(3) . . . . ?
N2 N3 N4 C1 -0.1(4) . . . . ?
N3 N4 C1 N1 0.8(4) . . . . ?
N3 N4 C1 C2 179.4(3) . . . . ?
N4 C1 C2 C3 168.6(3) . . . . ?
N4 C1 C2 C7 -11.4(5) . . . . ?
N5 C10 C13 N6 3.4(4) . . . . ?
N5 C10 C13 C14 -179.4(3) . . . . ?
N5 C11 C12 C8 -0.5(5) . . . . ?
N5 C11 C17 N8 -0.4(5) . . . . ?
N5 C11 C17 C18 180.0(3) . . . . ?
N6 C13 C14 N7 3.3(5) . . . . ?
N7 C15 C16 N6 3.1(5) . . . . ?
N8 C17 C18 N9 0.3(5) . . . . ?
N9 C19 C20 N8 -1.3(5) . . . . ?
C1 N1 N2 N3 1.0(4) . . . . ?
C1 C2 C3 C4 -178.9(3) . . . . ?
C1 C2 C7 C6 179.2(3) . . . . ?
C2 C3 C4 C5 -0.8(6) . . . . ?
C3 C2 C7 C6 -0.9(5) . . . . ?
C3 C4 C5 C6 0.0(5) . . . . ?
C3 C4 C5 C8 179.9(3) . . . . ?
C4 C5 C6 C7 0.4(5) . . . . ?
C4 C5 C8 C9 17.8(5) . . . . ?
C4 C5 C8 C12 -162.3(3) . . . . ?
C5 C6 C7 C2 0.1(6) . . . . ?
C5 C8 C9 C10 -179.7(3) . . . . ?
C5 C8 C12 C11 -179.3(3) . . . . ?
C6 C5 C8 C9 -162.3(3) . . . . ?
C6 C5 C8 C12 17.6(5) . . . . ?
C7 C2 C3 C4 1.2(5) . . . . ?
C8 C5 C6 C7 -179.5(3) . . . . ?
C8 C9 C10 N5 -1.5(5) . . . . ?
C8 C9 C10 C13 175.6(3) . . . . ?
C9 C8 C12 C11 0.5(5) . . . . ?
C9 C10 C13 N6 -173.9(3) . . . . ?
C9 C10 C13 C14 3.3(5) . . . . ?
C10 N5 C11 C12 -0.6(5) . . . . ?
C10 N5 C11 C17 179.0(3) . . . . ?
C10 C13 C14 N7 -173.8(3) . . . . ?
C11 N5 C10 C9 1.5(5) . . . . ?
C11 N5 C10 C13 -175.8(3) . . . . ?
C11 C17 C18 N9 180.0(3) . . . . ?
C12 C8 C9 C10 0.4(5) . . . . ?
C12 C11 C17 N8 179.2(3) . . . . ?
C12 C11 C17 C18 -0.4(5) . . . . ?
C13 N6 C16 C15 -0.5(5) . . . . ?
C14 N7 C15 C16 -2.3(5) . . . . ?
C15 N7 C14 C13 -0.8(5) . . . . ?
C16 N6 C13 C10 174.9(3) . . . . ?
C16 N6 C13 C14 -2.4(5) . . . . ?
C17 N8 C20 C19 1.7(5) . . . . ?
C17 C11 C12 C8 179.9(3) . . . . ?
C18 N9 C19 C20 0.4(5) . . . . ?
C19 N9 C18 C17 0.1(5) . . . . ?
C20 N8 C17 C11 179.2(3) . . . . ?
C20 N8 C17 C18 -1.2(5) . . . . ?
C21 C22 C23 C24 -176.6(3) . . . . ?
C21 C22 C27 C26 173.7(3) . . . . ?
C22 C23 C24 C25 2.4(5) . . . . ?
C22 C23 C24 C28 -175.6(3) . . . . ?
C23 C22 C27 C26 -2.4(5) . . . . ?
C23 C24 C25 C26 -1.5(5) . . . . ?
C23 C24 C28 O12 14.3(5) . . . . ?
C23 C24 C28 O13 -164.4(3) . . . . ?
C24 C25 C26 C27 -1.4(5) . . . . ?
C24 C25 C26 C29 176.7(3) . . . . ?
C25 C24 C28 O12 -163.7(3) . . . . ?
C25 C24 C28 O13 17.6(5) . . . . ?
C25 C26 C27 C22 3.4(5) . . . . ?
C25 C26 C29 O14 -12.2(5) . . . . ?
C25 C26 C29 O15 170.4(3) . . . . ?
C27 C22 C23 C24 -0.5(5) . . . . ?
C27 C26 C29 O14 166.0(3) . . . . ?
C27 C26 C29 O15 -11.4(5) . . . . ?
C28 C24 C25 C26 176.5(3) . . . . ?
C29 C26 C27 C22 -174.7(3) . . . . ?
